data_7056959
loop_
_publ_author_name
'Zheng, Zheng'
'Ayhan, Mehmet Menaf'
'Liao, Yuan-Yuan'
'Calin, Nathalie'
'Bucher, Christophe'
'Andraud, Chantal'
'Bretonni\`ere, Yann'

_publ_section_title
;
 Design of two-photon absorbing fluorophores for FRET antenna-core oxygen
 probes
;
_journal_issue 10
_journal_name_full 'New Journal of Chemistry'
_journal_page_first 7914
_journal_paper_doi 10.1039/C7NJ05073A
_journal_volume 42
_journal_year 2018
_chemical_formula_moiety 'C45 H50 S2'
_chemical_formula_sum 'C45 H50 S2'
_chemical_formula_weight 654.97
_space_group_crystal_system monoclinic
_space_group_IT_number 14
_space_group_name_Hall '-P 2yn'
_space_group_name_H-M_alt 'P 1 21/n 1'
_symmetry_space_group_name_Hall '-P 2yn'
_symmetry_space_group_name_H-M 'P 1 21/n 1'
_atom_sites_solution_hydrogens geom
_audit_creation_method SHELXL-2013
_audit_update_record
;
2017-07-12 deposited with the CCDC.
2018-01-31 downloaded from the CCDC.
;
_cell_angle_alpha 90
_cell_angle_beta 102.721(7)
_cell_angle_gamma 90
_cell_formula_units_Z 4
_cell_length_a 18.5324(13)
_cell_length_b 7.4286(5)
_cell_length_c 27.642(2)
_cell_measurement_reflns_used 10494
_cell_measurement_temperature 100
_cell_measurement_theta_max 66.9310
_cell_measurement_theta_min 4.8360
_cell_volume 3712.1(5)
_computing_cell_refinement 'CrysAlisPro, (Agilent, 2011)'
_computing_data_collection 'Gemini, (Oxford Diffraction, 2006)'
_computing_data_reduction 'CrysAlisPro, (Agilent, 2011)'
_computing_molecular_graphics 'SHELXLe  (Sheldrick, 2011)'
_computing_publication_material 'SHELXLe  (Sheldrick, 2011)'
_computing_structure_refinement 'SHELXL-2013 (Sheldrick, 2013)'
_computing_structure_solution 'SHELXS-97 (Sheldrick, 1990)'
_diffrn_ambient_temperature 100
_diffrn_detector_area_resol_mean 10.4685
_diffrn_measured_fraction_theta_full 0.9930
_diffrn_measured_fraction_theta_max 0.994
_diffrn_measurement_device_type 'Xcalibur, Atlas, Gemini ultra'
_diffrn_measurement_method '\w scans'
_diffrn_radiation_type CuK\a
_diffrn_radiation_wavelength 1.54184
_diffrn_reflns_av_R_equivalents 0.0438
_diffrn_reflns_av_unetI/netI 0.0301
_diffrn_reflns_Laue_measured_fraction_full 0.982
_diffrn_reflns_Laue_measured_fraction_max 0.994
_diffrn_reflns_limit_h_max 22
_diffrn_reflns_limit_h_min -19
_diffrn_reflns_limit_k_max 8
_diffrn_reflns_limit_k_min -6
_diffrn_reflns_limit_l_max 33
_diffrn_reflns_limit_l_min -32
_diffrn_reflns_number 27659
_diffrn_reflns_point_group_measured_fraction_full 0.982
_diffrn_reflns_point_group_measured_fraction_max 0.994
_diffrn_reflns_theta_full 67.684
_diffrn_reflns_theta_max 67.030
_diffrn_reflns_theta_min 3.229
_diffrn_source 'sealed X-ray tube'
_exptl_absorpt_coefficient_mu 1.511
_exptl_absorpt_correction_T_max 0.837
_exptl_absorpt_correction_T_min 0.537
_exptl_absorpt_correction_type analytical
_exptl_absorpt_process_details
;
CrysAlisPro, Agilent Technologies,
Version 1.171.37.31 (release 14-01-2014 CrysAlis171 .NET)
(compiled Jan 14 2014,18:38:05)
Analytical numeric absorption correction using a multifaceted crystal
            model based on expressions derived by R.C. Clark & J.S. Reid.
(Clark, R. C. & Reid, J. S. (1995). Acta Cryst. A51, 887-897)
Empirical absorption correction using spherical harmonics,
 implemented in SCALE3 ABSPACK scaling algorithm.
;
_exptl_crystal_colour 'clear intense colourless'
_exptl_crystal_density_diffrn 1.172
_exptl_crystal_density_method 'not measured'
_exptl_crystal_description prism
_exptl_crystal_F_000 1408
_exptl_crystal_size_max 0.5506
_exptl_crystal_size_mid 0.4232
_exptl_crystal_size_min 0.1314
_refine_diff_density_max 0.258
_refine_diff_density_min -0.403
_refine_diff_density_rms 0.050
_refine_ls_extinction_method none
_refine_ls_goodness_of_fit_ref 1.018
_refine_ls_hydrogen_treatment constr
_refine_ls_matrix_type full
_refine_ls_number_parameters 428
_refine_ls_number_reflns 6582
_refine_ls_number_restraints 0
_refine_ls_restrained_S_all 1.018
_refine_ls_R_factor_all 0.0459
_refine_ls_R_factor_gt 0.0402
_refine_ls_shift/su_max 0.002
_refine_ls_shift/su_mean 0.000
_refine_ls_structure_factor_coef Fsqd
_refine_ls_weighting_details 'w=1/[\s^2^(Fo^2^)+(0.0594P)^2^+1.5837P] where P=(Fo^2^+2Fc^2^)/3'
_refine_ls_weighting_scheme calc
_refine_ls_wR_factor_gt 0.1022
_refine_ls_wR_factor_ref 0.1080
_reflns_Friedel_coverage 0.000
_reflns_number_gt 5821
_reflns_number_total 6582
_reflns_threshold_expression 'I > 2\s(I)'
_cod_data_source_file c7nj05073a2.cif
_cod_data_source_block 1
_cod_depositor_comments 'Adding full bibliography for 7056958--7056959.cif.'
_cod_original_cell_volume 3712.0(5)
_cod_database_code 7056959
_shelx_space_group_comment
;
The symmetry employed for this shelxl refinement is uniquely defined
by the following loop, which should always be used as a source of
symmetry information in preference to the above space-group names.
They are only intended as comments.
;
_shelxl_version_number 2013-4

loop_
_space_group_symop_operation_xyz
'x, y, z'
'-x+1/2, y+1/2, -z+1/2'
'-x, -y, -z'
'x-1/2, -y-1/2, z-1/2'

loop_
_atom_site_label
_atom_site_type_symbol
_atom_site_fract_x
_atom_site_fract_y
_atom_site_fract_z
_atom_site_U_iso_or_equiv
_atom_site_adp_type
_atom_site_occupancy
_atom_site_site_symmetry_order
_atom_site_calc_flag
_atom_site_refinement_flags_posn
_atom_site_refinement_flags_adp
S1 S 0.75634(2) 0.66262(6) 0.72806(2) 0.02860(12) Uani 1 1 d . .
C1 C -0.42472(8) 0.2925(2) 0.53140(6) 0.0246(3) Uani 1 1 d . .
H1 H -0.4637 0.2777 0.5472 0.029 Uiso 1 1 calc R U
C2 C 0.04269(8) 0.47570(19) 0.61899(5) 0.0195(3) Uani 1 1 d . .
S2 S -0.52232(2) 0.23015(6) 0.44080(2) 0.03026(12) Uani 1 1 d . .
C3 C 1.08290(9) 0.6398(3) 0.87896(6) 0.0333(4) Uani 1 1 d . .
H3A H 1.0680 0.5610 0.9030 0.040 Uiso 1 1 calc R U
H3B H 1.0858 0.7614 0.8921 0.040 Uiso 1 1 calc R U
C4 C 0.61324(9) 0.6410(2) 0.68591(6) 0.0268(3) Uani 1 1 d . .
H4 H 0.6308 0.6390 0.6569 0.032 Uiso 1 1 calc R U
C5 C 0.66300(8) 0.6530(2) 0.73163(6) 0.0234(3) Uani 1 1 d . .
C6 C 0.28560(8) 0.6192(2) 0.70005(6) 0.0222(3) Uani 1 1 d . .
C7 C 0.13249(8) 0.5999(2) 0.68211(5) 0.0200(3) Uani 1 1 d . .
C8 C -0.08834(8) 0.4792(2) 0.61314(6) 0.0223(3) Uani 1 1 d . .
C9 C 0.05312(8) 0.5707(2) 0.66369(5) 0.0205(3) Uani 1 1 d . .
C10 C 1.02477(8) 0.6333(2) 0.83081(6) 0.0271(3) Uani 1 1 d . .
H10A H 1.0287 0.5188 0.8147 0.032 Uiso 1 1 calc R U
H10B H 1.0353 0.7274 0.8091 0.032 Uiso 1 1 calc R U
C11 C 0.17018(8) 0.51661(19) 0.64959(5) 0.0197(3) Uani 1 1 d . .
C12 C -0.16139(8) 0.4319(2) 0.58714(6) 0.0241(3) Uani 1 1 d . .
C13 C 0.36500(8) 0.6259(2) 0.71064(6) 0.0240(3) Uani 1 1 d . .
C14 C 1.15872(9) 0.5834(3) 0.87221(8) 0.0429(5) Uani 1 1 d . .
H14A H 1.1731 0.6590 0.8478 0.064 Uiso 1 1 calc R U
H14B H 1.1570 0.4604 0.8614 0.064 Uiso 1 1 calc R U
H14C H 1.1940 0.5950 0.9032 0.064 Uiso 1 1 calc R U
C15 C 0.63555(9) 0.6572(2) 0.77436(6) 0.0274(3) Uani 1 1 d . .
H15 H 0.6681 0.6653 0.8051 0.033 Uiso 1 1 calc R U
C16 C -0.30779(9) 0.3359(2) 0.48483(6) 0.0272(3) Uani 1 1 d . .
H16 H -0.2687 0.3491 0.4690 0.033 Uiso 1 1 calc R U
C17 C -0.37747(9) 0.3005(2) 0.45731(6) 0.0274(3) Uani 1 1 d . .
H17 H -0.3852 0.2916 0.4230 0.033 Uiso 1 1 calc R U
C18 C 0.11845(11) 0.7137(2) 0.55295(7) 0.0367(4) Uani 1 1 d . .
H18A H 0.1207 0.7513 0.5201 0.055 Uiso 1 1 calc R U
H18B H 0.1592 0.7651 0.5765 0.055 Uiso 1 1 calc R U
H18C H 0.0728 0.7536 0.5603 0.055 Uiso 1 1 calc R U
C19 C -0.58792(8) 0.2134(2) 0.47974(6) 0.0248(3) Uani 1 1 d . .
H19A H -0.5743 0.1169 0.5037 0.030 Uiso 1 1 calc R U
H19B H -0.5898 0.3252 0.4976 0.030 Uiso 1 1 calc R U
C20 C 0.11486(11) 0.1171(2) 0.64800(7) 0.0373(4) Uani 1 1 d . .
H20A H 0.1240 -0.0082 0.6433 0.056 Uiso 1 1 calc R U
H20B H 0.0649 0.1327 0.6515 0.056 Uiso 1 1 calc R U
H20C H 0.1484 0.1598 0.6773 0.056 Uiso 1 1 calc R U
C21 C -0.93354(10) 0.0441(3) 0.43071(9) 0.0478(5) Uani 1 1 d . .
H21A H -0.9259 -0.0684 0.4155 0.072 Uiso 1 1 calc R U
H21B H -0.9503 0.1327 0.4054 0.072 Uiso 1 1 calc R U
H21C H -0.9701 0.0289 0.4501 0.072 Uiso 1 1 calc R U
C22 C -0.86155(10) 0.1058(3) 0.46390(8) 0.0386(4) Uani 1 1 d . .
H22A H -0.8496 0.0272 0.4926 0.046 Uiso 1 1 calc R U
H22B H -0.8681 0.2264 0.4757 0.046 Uiso 1 1 calc R U
C23 C 0.56000(9) 0.6497(2) 0.77163(6) 0.0276(3) Uani 1 1 d . .
H23 H 0.5424 0.6534 0.8006 0.033 Uiso 1 1 calc R U
C24 C 0.80993(8) 0.6614(2) 0.79087(6) 0.0254(3) Uani 1 1 d . .
H24A H 0.8004 0.7694 0.8082 0.031 Uiso 1 1 calc R U
H24B H 0.7976 0.5573 0.8086 0.031 Uiso 1 1 calc R U
C25 C 0.17057(8) 0.6961(2) 0.72280(6) 0.0242(3) Uani 1 1 d . .
H25 H 0.1452 0.7528 0.7441 0.029 Uiso 1 1 calc R U
C26 C -0.00685(8) 0.6198(2) 0.68326(6) 0.0255(3) Uani 1 1 d . .
H26 H 0.0002 0.6837 0.7129 0.031 Uiso 1 1 calc R U
C27 C 0.51010(8) 0.6366(2) 0.72598(6) 0.0233(3) Uani 1 1 d . .
C28 C -0.07724(8) 0.5725(2) 0.65810(6) 0.0260(3) Uani 1 1 d . .
H28 H -0.1177 0.6031 0.6712 0.031 Uiso 1 1 calc R U
C29 C -0.72431(8) 0.1538(2) 0.47284(6) 0.0263(3) Uani 1 1 d . .
H29A H -0.7299 0.2655 0.4898 0.032 Uiso 1 1 calc R U
H29B H -0.7113 0.0602 0.4977 0.032 Uiso 1 1 calc R U
C30 C -0.79739(9) 0.1063(2) 0.43810(6) 0.0281(3) Uani 1 1 d . .
H30A H -0.8074 0.1925 0.4111 0.034 Uiso 1 1 calc R U
H30B H -0.7933 -0.0118 0.4240 0.034 Uiso 1 1 calc R U
C31 C -0.22267(8) 0.3937(2) 0.56464(6) 0.0251(3) Uani 1 1 d . .
C32 C 0.12648(9) 0.2228(2) 0.60355(6) 0.0251(3) Uani 1 1 d . .
H32A H 0.0922 0.1780 0.5743 0.030 Uiso 1 1 calc R U
H32B H 0.1761 0.1991 0.5992 0.030 Uiso 1 1 calc R U
C33 C 0.12279(8) 0.5103(2) 0.55619(6) 0.0253(3) Uani 1 1 d . .
H33A H 0.1696 0.4725 0.5492 0.030 Uiso 1 1 calc R U
H33B H 0.0837 0.4606 0.5305 0.030 Uiso 1 1 calc R U
C34 C 0.24681(8) 0.7063(2) 0.73124(6) 0.0250(3) Uani 1 1 d . .
H34 H 0.2727 0.7722 0.7581 0.030 Uiso 1 1 calc R U
C35 C -0.35439(9) 0.3295(2) 0.55900(6) 0.0251(3) Uani 1 1 d . .
H35 H -0.3468 0.3390 0.5933 0.030 Uiso 1 1 calc R U
C36 C 0.43123(8) 0.6301(2) 0.72045(6) 0.0245(3) Uani 1 1 d . .
C37 C 0.24652(8) 0.5250(2) 0.65852(6) 0.0219(3) Uani 1 1 d . .
H37 H 0.2717 0.4687 0.6371 0.026 Uiso 1 1 calc R U
C38 C -0.66241(8) 0.1746(2) 0.44546(6) 0.0261(3) Uani 1 1 d . .
H38A H -0.6746 0.2719 0.4217 0.031 Uiso 1 1 calc R U
H38B H -0.6586 0.0649 0.4271 0.031 Uiso 1 1 calc R U
C39 C -0.29498(8) 0.3525(2) 0.53645(6) 0.0234(3) Uani 1 1 d . .
C40 C -0.43695(8) 0.2777(2) 0.48026(6) 0.0231(3) Uani 1 1 d . .
C41 C 0.53812(9) 0.6322(2) 0.68339(6) 0.0271(3) Uani 1 1 d . .
H41 H 0.5057 0.6231 0.6526 0.032 Uiso 1 1 calc R U
C42 C -0.02737(8) 0.4323(2) 0.59332(5) 0.0207(3) Uani 1 1 d . .
H42 H -0.0343 0.3725 0.5631 0.025 Uiso 1 1 calc R U
C43 C 0.94557(8) 0.6561(2) 0.83689(6) 0.0257(3) Uani 1 1 d . .
H43A H 0.9337 0.5596 0.8575 0.031 Uiso 1 1 calc R U
H43B H 0.9413 0.7692 0.8536 0.031 Uiso 1 1 calc R U
C44 C 0.89086(8) 0.6540(2) 0.78717(6) 0.0248(3) Uani 1 1 d . .
H44A H 0.8986 0.5454 0.7695 0.030 Uiso 1 1 calc R U
H44B H 0.9010 0.7560 0.7678 0.030 Uiso 1 1 calc R U
C45 C 0.11625(8) 0.4290(2) 0.60630(5) 0.0201(3) Uani 1 1 d . .

loop_
_atom_site_aniso_label
_atom_site_aniso_U_11
_atom_site_aniso_U_22
_atom_site_aniso_U_33
_atom_site_aniso_U_23
_atom_site_aniso_U_13
_atom_site_aniso_U_12
S1 0.01505(19) 0.0442(3) 0.0254(2) -0.00025(16) 0.00208(15) -0.00068(15)
C1 0.0171(7) 0.0286(8) 0.0266(8) 0.0004(6) 0.0020(6) -0.0023(6)
C2 0.0162(7) 0.0200(7) 0.0211(7) 0.0014(6) 0.0015(5) -0.0006(5)
S2 0.0167(2) 0.0468(3) 0.0245(2) -0.00736(17) -0.00139(15) -0.00215(16)
C3 0.0216(8) 0.0430(10) 0.0320(9) 0.0055(7) -0.0016(7) -0.0042(7)
C4 0.0208(8) 0.0357(9) 0.0230(8) 0.0003(6) 0.0027(6) 0.0011(6)
C5 0.0156(7) 0.0251(8) 0.0274(8) -0.0001(6) 0.0002(6) 0.0003(6)
C6 0.0159(7) 0.0217(7) 0.0263(8) 0.0033(6) -0.0011(6) -0.0010(6)
C7 0.0164(7) 0.0215(7) 0.0201(7) 0.0010(6) -0.0003(6) -0.0001(6)
C8 0.0150(7) 0.0224(7) 0.0274(7) 0.0039(6) 0.0003(6) -0.0009(6)
C9 0.0154(7) 0.0235(7) 0.0211(7) 0.0014(6) 0.0006(6) 0.0010(6)
C10 0.0176(8) 0.0313(8) 0.0300(8) 0.0006(7) 0.0002(6) -0.0012(6)
C11 0.0165(7) 0.0188(7) 0.0220(7) 0.0004(6) 0.0003(6) -0.0010(5)
C12 0.0188(8) 0.0224(7) 0.0298(8) 0.0021(6) 0.0025(6) -0.0002(6)
C13 0.0187(8) 0.0249(8) 0.0259(8) 0.0005(6) -0.0007(6) -0.0010(6)
C14 0.0195(8) 0.0587(12) 0.0454(11) 0.0107(9) -0.0035(7) -0.0047(8)
C15 0.0157(7) 0.0392(9) 0.0246(8) -0.0041(7) -0.0015(6) -0.0027(6)
C16 0.0189(7) 0.0297(8) 0.0335(9) -0.0018(7) 0.0066(6) -0.0023(6)
C17 0.0233(8) 0.0309(8) 0.0276(8) -0.0024(7) 0.0047(6) -0.0010(6)
C18 0.0385(10) 0.0372(10) 0.0348(9) 0.0078(8) 0.0089(8) 0.0005(8)
C19 0.0193(8) 0.0256(8) 0.0269(8) -0.0012(6) -0.0003(6) -0.0007(6)
C20 0.0463(11) 0.0263(9) 0.0334(9) 0.0011(7) -0.0040(8) -0.0031(8)
C21 0.0222(9) 0.0325(10) 0.0853(16) 0.0104(10) 0.0045(9) -0.0044(7)
C22 0.0264(9) 0.0365(10) 0.0530(11) 0.0096(8) 0.0087(8) -0.0053(7)
C23 0.0196(8) 0.0377(9) 0.0244(8) -0.0026(7) 0.0025(6) -0.0014(6)
C24 0.0161(7) 0.0332(9) 0.0252(8) 0.0007(6) 0.0006(6) -0.0007(6)
C25 0.0192(7) 0.0281(8) 0.0231(7) -0.0034(6) 0.0000(6) 0.0025(6)
C26 0.0195(7) 0.0347(9) 0.0211(7) -0.0041(6) 0.0022(6) 0.0015(6)
C27 0.0149(7) 0.0238(8) 0.0288(8) -0.0002(6) -0.0003(6) 0.0002(6)
C28 0.0163(7) 0.0351(9) 0.0266(8) 0.0011(7) 0.0044(6) 0.0025(6)
C29 0.0211(8) 0.0240(8) 0.0315(8) 0.0029(6) 0.0010(6) -0.0026(6)
C30 0.0202(8) 0.0215(8) 0.0394(9) -0.0021(7) -0.0004(7) -0.0012(6)
C31 0.0194(8) 0.0212(7) 0.0332(8) 0.0015(6) 0.0022(6) -0.0019(6)
C32 0.0182(7) 0.0246(8) 0.0303(8) -0.0056(6) 0.0005(6) 0.0003(6)
C33 0.0205(7) 0.0333(9) 0.0219(7) -0.0035(6) 0.0039(6) -0.0045(6)
C34 0.0188(7) 0.0271(8) 0.0251(8) -0.0032(6) -0.0036(6) -0.0008(6)
C35 0.0208(8) 0.0277(8) 0.0243(8) 0.0004(6) -0.0003(6) -0.0025(6)
C36 0.0184(8) 0.0266(8) 0.0260(8) -0.0006(6) -0.0005(6) -0.0013(6)
C37 0.0163(7) 0.0230(7) 0.0253(7) -0.0001(6) 0.0024(6) 0.0001(6)
C38 0.0182(8) 0.0259(8) 0.0308(8) -0.0024(6) -0.0020(6) -0.0001(6)
C39 0.0171(7) 0.0187(7) 0.0323(8) 0.0007(6) 0.0006(6) -0.0002(6)
C40 0.0179(7) 0.0205(7) 0.0293(8) -0.0011(6) 0.0014(6) 0.0005(6)
C41 0.0195(8) 0.0344(9) 0.0233(8) 0.0010(6) -0.0039(6) -0.0006(6)
C42 0.0168(7) 0.0217(7) 0.0213(7) -0.0006(6) -0.0003(6) -0.0012(6)
C43 0.0184(8) 0.0302(8) 0.0272(8) 0.0033(6) 0.0020(6) -0.0003(6)
C44 0.0172(7) 0.0290(8) 0.0270(8) 0.0000(6) 0.0025(6) -0.0005(6)
C45 0.0144(7) 0.0227(7) 0.0220(7) -0.0028(6) 0.0016(6) -0.0004(6)

loop_
_atom_type_symbol
_atom_type_description
_atom_type_scat_dispersion_real
_atom_type_scat_dispersion_imag
_atom_type_scat_source
C C 0.0181 0.0091 'International Tables Vol C Tables 4.2.6.8 and 6.1.1.4'
H H 0.0000 0.0000 'International Tables Vol C Tables 4.2.6.8 and 6.1.1.4'
S S 0.3331 0.5567 'International Tables Vol C Tables 4.2.6.8 and 6.1.1.4'

loop_
_geom_angle_atom_site_label_1
_geom_angle_atom_site_label_2
_geom_angle_atom_site_label_3
_geom_angle
C5 S1 C24 106.65(7)
C35 C1 C40 120.01(15)
C42 C2 C9 120.37(13)
C42 C2 C45 128.36(13)
C9 C2 C45 111.25(12)
C40 S2 C19 106.19(7)
C10 C3 C14 112.42(15)
C41 C4 C5 120.51(15)
C15 C5 C4 118.72(14)
C15 C5 S1 126.76(12)
C4 C5 S1 114.52(12)
C34 C6 C37 119.54(14)
C34 C6 C13 120.09(14)
C37 C6 C13 120.37(14)
C25 C7 C11 120.81(13)
C25 C7 C9 130.67(14)
C11 C7 C9 108.47(12)
C28 C8 C42 119.77(13)
C28 C8 C12 120.42(14)
C42 C8 C12 119.82(14)
C26 C9 C2 120.69(13)
C26 C9 C7 130.94(14)
C2 C9 C7 108.37(13)
C3 C10 C43 114.52(14)
C37 C11 C7 120.10(13)
C37 C11 C45 128.82(13)
C7 C11 C45 111.06(12)
C31 C12 C8 178.98(17)
C36 C13 C6 178.63(17)
C5 C15 C23 120.58(14)
C17 C16 C39 120.66(15)
C16 C17 C40 120.75(15)
C38 C19 S2 106.33(11)
C21 C22 C30 113.17(17)
C15 C23 C27 120.85(15)
C44 C24 S1 106.08(11)
C34 C25 C7 118.93(14)
C28 C26 C9 119.03(14)
C41 C27 C23 118.16(14)
C41 C27 C36 118.10(14)
C23 C27 C36 123.73(15)
C26 C28 C8 120.74(14)
C38 C29 C30 112.06(14)
C22 C30 C29 112.69(15)
C12 C31 C39 177.84(17)
C20 C32 C45 115.64(14)
C18 C33 C45 115.53(13)
C25 C34 C6 121.07(14)
C1 C35 C39 121.32(15)
C13 C36 C27 173.19(17)
C11 C37 C6 119.50(14)
C29 C38 C19 113.05(13)
C35 C39 C16 118.23(14)
C35 C39 C31 121.54(15)
C16 C39 C31 120.23(14)
C1 C40 C17 119.03(14)
C1 C40 S2 125.07(12)
C17 C40 S2 115.90(12)
C4 C41 C27 121.17(14)
C2 C42 C8 119.38(14)
C44 C43 C10 111.52(13)
C43 C44 C24 114.16(13)
C2 C45 C11 100.80(11)
C2 C45 C33 111.71(12)
C11 C45 C33 111.72(12)
C2 C45 C32 111.29(12)
C11 C45 C32 113.25(12)
C33 C45 C32 108.03(12)

loop_
_geom_bond_atom_site_label_1
_geom_bond_atom_site_label_2
_geom_bond_distance
S1 C5 1.7556(15)
S1 C24 1.8006(16)
C1 C35 1.385(2)
C1 C40 1.386(2)
C2 C42 1.374(2)
C2 C9 1.399(2)
C2 C45 1.521(2)
S2 C40 1.7486(15)
S2 C19 1.7969(16)
C3 C10 1.517(2)
C3 C14 1.517(3)
C4 C41 1.380(2)
C4 C5 1.394(2)
C5 C15 1.385(2)
C6 C34 1.397(2)
C6 C37 1.402(2)
C6 C13 1.437(2)
C7 C25 1.387(2)
C7 C11 1.398(2)
C7 C9 1.463(2)
C8 C28 1.398(2)
C8 C42 1.404(2)
C8 C12 1.430(2)
C9 C26 1.388(2)
C10 C43 1.523(2)
C11 C37 1.383(2)
C11 C45 1.5258(19)
C12 C31 1.203(2)
C13 C36 1.198(2)
C15 C23 1.387(2)
C16 C17 1.372(2)
C16 C39 1.399(2)
C17 C40 1.398(2)
C18 C33 1.514(2)
C19 C38 1.520(2)
C20 C32 1.513(2)
C21 C22 1.514(3)
C22 C30 1.515(3)
C23 C27 1.394(2)
C24 C44 1.527(2)
C25 C34 1.382(2)
C26 C28 1.382(2)
C27 C41 1.388(2)
C27 C36 1.437(2)
C29 C38 1.515(2)
C29 C30 1.519(2)
C31 C39 1.427(2)
C32 C45 1.547(2)
C33 C45 1.540(2)
C35 C39 1.390(2)
C43 C44 1.518(2)
